data_7131232
loop_
_publ_author_name
'Fu, Xing-Ping'
'Shen, Ji-Wei'
'Chen, Ling'
'Zhong, De-Xin'
'Wang, Yu-Ling'
'Liu, Qing-Yan'

_publ_section_title
;
 Dicopper(II) paddle-wheel metal-organic frameworks for high propyne
 storage under ambient conditions.
;
_journal_issue 16
_journal_name_full 'Chemical communications (Cambridge, England)'
_journal_page_first 2263
_journal_page_last 2266
_journal_paper_doi 10.1039/d2cc06684j
_journal_volume 59
_journal_year 2023
_chemical_formula_moiety 'C46 H20 Cu2 F8 N2 O8, 4[C3H7NO], 5[H2O]'
_chemical_formula_sum 'C58 H58 Cu2 F8 N6 O17'
_chemical_formula_weight 1390.18
_space_group_crystal_system cubic
_space_group_IT_number 223
_space_group_name_Hall '-P 4n 2 3'
_space_group_name_H-M_alt 'P m -3 n'
_atom_sites_solution_hydrogens geom
_audit_creation_method SHELXL-2018/3
_audit_update_record
;
2022-12-08 deposited with the CCDC.	2023-01-26 downloaded from the CCDC.
;
_cell_angle_alpha 90
_cell_angle_beta 90
_cell_angle_gamma 90
_cell_formula_units_Z 6
_cell_length_a 27.5946(3)
_cell_length_b 27.5946(3)
_cell_length_c 27.5946(3)
_cell_measurement_reflns_used 5207
_cell_measurement_temperature 293(2)
_cell_measurement_theta_max 25.3510
_cell_measurement_theta_min 3.6190
_cell_volume 21012.2(4)
_computing_cell_refinement 'CrysAlisPro 1.171.40.53 (Rigaku OD, 2019)'
_computing_data_collection 'CrysAlisPro 1.171.40.53 (Rigaku OD, 2019)'
_computing_data_reduction 'CrysAlisPro 1.171.40.53 (Rigaku OD, 2019)'
_computing_molecular_graphics 'DIAMOND (Brandenburg, 2005)'
_computing_publication_material 'DIAMOND (Brandenburg, 2005)'
_computing_structure_refinement 'SHELXL-2018/3 (Sheldrick, 2018)'
_computing_structure_solution 'SHELXT 2015 (Sheldrick, 2015)'
_diffrn_ambient_temperature 293(2)
_diffrn_detector 'CCD plate'
_diffrn_detector_type EosS2
_diffrn_measured_fraction_theta_full 0.996
_diffrn_measured_fraction_theta_max 0.996
_diffrn_measurement_device 'four-circle diffractometer'
_diffrn_measurement_device_type 'SuperNova, Single source at offset/far, EosS2'
_diffrn_measurement_method '\w scans'
_diffrn_radiation_monochromator mirror
_diffrn_radiation_probe x-ray
_diffrn_radiation_type 'Mo K\a'
_diffrn_radiation_wavelength 0.71073
_diffrn_reflns_av_R_equivalents 0.0412
_diffrn_reflns_av_unetI/netI 0.0347
_diffrn_reflns_Laue_measured_fraction_full 0.996
_diffrn_reflns_Laue_measured_fraction_max 0.996
_diffrn_reflns_limit_h_max 31
_diffrn_reflns_limit_h_min -10
_diffrn_reflns_limit_k_max 25
_diffrn_reflns_limit_k_min -20
_diffrn_reflns_limit_l_max 18
_diffrn_reflns_limit_l_min -34
_diffrn_reflns_number 19530
_diffrn_reflns_point_group_measured_fraction_full 0.996
_diffrn_reflns_point_group_measured_fraction_max 0.996
_diffrn_reflns_theta_full 26.000
_diffrn_reflns_theta_max 26.363
_diffrn_reflns_theta_min 3.383
_diffrn_source 'micro-focus sealed X-ray tube'
_diffrn_source_type 'SuperNova (Mo) X-ray Source'
_exptl_absorpt_coefficient_mu 0.347
_exptl_absorpt_correction_T_max 1.00000
_exptl_absorpt_correction_T_min 0.84261
_exptl_absorpt_correction_type multi-scan
_exptl_absorpt_process_details
;
CrysAlisPro 1.171.40.53 (Rigaku Oxford Diffraction, 2019)
Empirical absorption correction using spherical harmonics,
 implemented in SCALE3 ABSPACK scaling algorithm.
;
_exptl_crystal_colour BLUE
_exptl_crystal_density_diffrn 0.659
_exptl_crystal_description polyhedron
_exptl_crystal_F_000 4284
_exptl_crystal_size_max 0.130
_exptl_crystal_size_mid 0.110
_exptl_crystal_size_min 0.100
_refine_diff_density_max 0.634
_refine_diff_density_min -0.343
_refine_diff_density_rms 0.045
_refine_ls_extinction_method none
_refine_ls_goodness_of_fit_ref 1.052
_refine_ls_hydrogen_treatment constr
_refine_ls_matrix_type full
_refine_ls_number_parameters 125
_refine_ls_number_reflns 3815
_refine_ls_number_restraints 157
_refine_ls_restrained_S_all 1.186
_refine_ls_R_factor_all 0.0819
_refine_ls_R_factor_gt 0.0590
_refine_ls_shift/su_max 0.001
_refine_ls_shift/su_mean 0.000
_refine_ls_structure_factor_coef Fsqd
_refine_ls_weighting_details 'w=1/[\s^2^(Fo^2^)+(0.1195P)^2^+3.2221P] where P=(Fo^2^+2Fc^2^)/3'
_refine_ls_weighting_scheme calc
_refine_ls_wR_factor_gt 0.1823
_refine_ls_wR_factor_ref 0.2005
_reflns_Friedel_coverage 0.000
_reflns_number_gt 2650
_reflns_number_total 3815
_reflns_threshold_expression 'I > 2\s(I)'
_cod_data_source_file d2cc06684j2.cif
_cod_data_source_block JXNU-16F
_cod_depositor_comments 'Adding full bibliography for 7131232.cif.'
_cod_original_cell_volume 21012.2(7)
_cod_database_code 7131232
_shelx_shelxl_version_number 2018/3
_shelx_space_group_comment
;
The symmetry employed for this shelxl refinement is uniquely defined
by the following loop, which should always be used as a source of
symmetry information in preference to the above space-group names.
They are only intended as comments.
;
_shelx_estimated_absorpt_t_min 0.956
_shelx_estimated_absorpt_t_max 0.966

loop_
_space_group_symop_operation_xyz
'x, y, z'
'-x, -y, z'
'-x, y, -z'
'x, -y, -z'
'z, x, y'
'z, -x, -y'
'-z, -x, y'
'-z, x, -y'
'y, z, x'
'-y, z, -x'
'y, -z, -x'
'-y, -z, x'
'y+1/2, x+1/2, -z+1/2'
'-y+1/2, -x+1/2, -z+1/2'
'y+1/2, -x+1/2, z+1/2'
'-y+1/2, x+1/2, z+1/2'
'x+1/2, z+1/2, -y+1/2'
'-x+1/2, z+1/2, y+1/2'
'-x+1/2, -z+1/2, -y+1/2'
'x+1/2, -z+1/2, y+1/2'
'z+1/2, y+1/2, -x+1/2'
'z+1/2, -y+1/2, x+1/2'
'-z+1/2, y+1/2, x+1/2'
'-z+1/2, -y+1/2, -x+1/2'
'-x, -y, -z'
'x, y, -z'
'x, -y, z'
'-x, y, z'
'-z, -x, -y'
'-z, x, y'
'z, x, -y'
'z, -x, y'
'-y, -z, -x'
'y, -z, x'
'-y, z, x'
'y, z, -x'
'-y-1/2, -x-1/2, z-1/2'
'y-1/2, x-1/2, z-1/2'
'-y-1/2, x-1/2, -z-1/2'
'y-1/2, -x-1/2, -z-1/2'
'-x-1/2, -z-1/2, y-1/2'
'x-1/2, -z-1/2, -y-1/2'
'x-1/2, z-1/2, y-1/2'
'-x-1/2, z-1/2, -y-1/2'
'-z-1/2, -y-1/2, x-1/2'
'-z-1/2, y-1/2, -x-1/2'
'z-1/2, -y-1/2, -x-1/2'
'z-1/2, y-1/2, x-1/2'

loop_
_atom_site_label
_atom_site_type_symbol
_atom_site_fract_x
_atom_site_fract_y
_atom_site_fract_z
_atom_site_U_iso_or_equiv
_atom_site_adp_type
_atom_site_occupancy
_atom_site_site_symmetry_order
_atom_site_calc_flag
_atom_site_refinement_flags_posn
_atom_site_refinement_flags_adp
_atom_site_refinement_flags_occupancy
_atom_site_disorder_assembly
_atom_site_disorder_group
Cu1 Cu 0.000000 0.70257(2) 0.500000 0.0430(2) Uani 1 4 d S T P B .
O1 O 0.05042(6) 0.70984(6) 0.55029(7) 0.0652(5) Uani 1 1 d . . . . .
C1 C 0.06465(9) 0.750000 0.56465(9) 0.0530(8) Uani 1 2 d S T P . .
C2 C 0.10327(9) 0.750000 0.60327(9) 0.0617(9) Uani 1 2 d DS T P . .
F1 F 0.1492(4) 0.8052(4) 0.5618(4) 0.266(7) Uani 0.5 1 d D U P A 1
C3 C 0.1390(4) 0.7820(3) 0.6054(4) 0.117(4) Uani 0.5 1 d D U P A 1
C4 C 0.1765(4) 0.7808(4) 0.6380(3) 0.108(4) Uani 0.5 1 d D U P A 1
H4 H 0.202665 0.801569 0.633851 0.130 Uiso 0.5 1 calc R U P A 1
C5 C 0.17596(9) 0.750000 0.67596(9) 0.0669(11) Uani 1 2 d DS T P . .
C6 C 0.21397(9) 0.750000 0.71397(9) 0.0725(12) Uani 1 2 d S T P A .
C7 C 0.250000 0.78529(9) 0.71471(9) 0.0748(12) Uani 1 2 d S T P . .
H7 H 0.250000 0.809120 0.690880 0.090 Uiso 1 2 calc R U P A .
N1 N 0.000000 0.62658(14) 0.500000 0.0583(10) Uani 1 4 d DS T P . .
F1A F 0.1612(2) 0.7768(3) 0.54968(18) 0.130(3) Uani 0.5 1 d D U P A 2
C3A C 0.1505(2) 0.7618(3) 0.5948(2) 0.0643(19) Uani 0.5 1 d D U P A 2
C4A C 0.1871(3) 0.7612(3) 0.6286(3) 0.072(2) Uani 0.5 1 d D U P A 2
H4A H 0.218814 0.768311 0.619595 0.087 Uiso 0.5 1 calc R U P A 2
C8 C 0.000000 0.52676(18) 0.500000 0.0756(16) Uani 1 4 d DS T P . .
C9 C 0.000000 0.6031(3) 0.4614(3) 0.112(3) Uani 0.55 2 d DS TU P B 1
H9 H 0.000000 0.620445 0.432536 0.134 Uiso 0.55 2 calc R U P B 1
C10 C 0.000000 0.5524(3) 0.4584(3) 0.121(3) Uani 0.55 2 d DS TU P B 1
H10 H 0.000000 0.536827 0.428522 0.145 Uiso 0.55 2 calc R U P B 1
C9A C -0.0377(4) 0.6027(3) 0.500000 0.116(4) Uani 0.45 2 d DS TU P B 2
H9A H -0.066718 0.619753 0.500000 0.139 Uiso 0.45 2 calc R U P B 2
C10A C -0.0406(4) 0.5516(4) 0.500000 0.127(4) Uani 0.45 2 d DS TU P B 2
H10A H -0.070499 0.535979 0.500000 0.153 Uiso 0.45 2 calc R U P B 2

loop_
_atom_site_aniso_label
_atom_site_aniso_U_11
_atom_site_aniso_U_22
_atom_site_aniso_U_33
_atom_site_aniso_U_23
_atom_site_aniso_U_13
_atom_site_aniso_U_12
Cu1 0.0444(4) 0.0336(3) 0.0509(4) 0.000 0.000 0.000
O1 0.0706(12) 0.0489(10) 0.0762(12) 0.0055(8) -0.0267(9) -0.0002(8)
C1 0.0504(12) 0.058(2) 0.0504(12) 0.0042(11) -0.0041(15) -0.0042(11)
C2 0.0620(14) 0.061(2) 0.0620(14) 0.0130(13) -0.0158(17) -0.0130(13)
F1 0.250(10) 0.314(12) 0.234(9) 0.192(8) -0.141(7) -0.178(9)
C3 0.127(6) 0.093(6) 0.129(7) 0.064(5) -0.072(5) -0.052(5)
C4 0.116(7) 0.094(6) 0.115(6) 0.042(5) -0.053(5) -0.052(5)
C5 0.0662(15) 0.068(2) 0.0662(15) 0.0226(14) -0.0232(18) -0.0226(14)
C6 0.0714(16) 0.075(3) 0.0714(16) 0.0282(17) -0.027(2) -0.0282(17)
C7 0.071(3) 0.0765(17) 0.0765(17) 0.033(2) -0.0252(17) -0.0252(17)
N1 0.070(3) 0.0329(19) 0.072(3) 0.000 0.000 0.000
F1A 0.068(3) 0.270(9) 0.051(2) 0.048(3) -0.0074(18) -0.042(4)
C3A 0.060(3) 0.091(5) 0.042(3) 0.018(3) -0.003(2) -0.007(3)
C4A 0.057(3) 0.092(6) 0.068(3) 0.013(4) -0.008(3) -0.015(4)
C8 0.095(4) 0.033(3) 0.099(4) 0.000 0.000 0.000
C9 0.216(8) 0.049(4) 0.071(4) 0.009(3) 0.000 0.000
C10 0.231(9) 0.051(4) 0.080(5) -0.014(3) 0.000 0.000
C9A 0.081(5) 0.057(4) 0.210(9) 0.000 0.000 0.002(4)
C10A 0.096(6) 0.067(5) 0.219(10) 0.000 0.000 -0.007(4)

loop_
_atom_type_symbol
_atom_type_description
_atom_type_scat_dispersion_real
_atom_type_scat_dispersion_imag
_atom_type_scat_source
C C 0.0033 0.0016 'International Tables Vol C Tables 4.2.6.8 and 6.1.1.4'
H H 0.0000 0.0000 'International Tables Vol C Tables 4.2.6.8 and 6.1.1.4'
N N 0.0061 0.0033 'International Tables Vol C Tables 4.2.6.8 and 6.1.1.4'
O O 0.0106 0.0060 'International Tables Vol C Tables 4.2.6.8 and 6.1.1.4'
F F 0.0171 0.0103 'International Tables Vol C Tables 4.2.6.8 and 6.1.1.4'
Cu Cu 0.3201 1.2651 'International Tables Vol C Tables 4.2.6.8 and 6.1.1.4'

loop_
_geom_angle_atom_site_label_1
_geom_angle_atom_site_label_2
_geom_angle_atom_site_label_3
_geom_angle
_geom_angle_site_symmetry_1
_geom_angle_site_symmetry_3
_geom_angle_publ_flag
O1 Cu1 O1 89.27(11) 3_556 28 ?
O1 Cu1 O1 89.55(11) 3_556 26_556 ?
O1 Cu1 O1 168.34(10) 28 26_556 ?
O1 Cu1 O1 168.34(10) 3_556 . ?
O1 Cu1 O1 89.55(11) 28 . ?
O1 Cu1 O1 89.27(11) 26_556 . ?
O1 Cu1 N1 95.83(5) 3_556 . ?
O1 Cu1 N1 95.83(5) 28 . ?
O1 Cu1 N1 95.83(5) 26_556 . ?
O1 Cu1 N1 95.83(5) . . ?
O1 Cu1 Cu1 84.17(5) 3_556 45_676 ?
O1 Cu1 Cu1 84.17(5) 28 45_676 ?
O1 Cu1 Cu1 84.17(5) 26_556 45_676 ?
O1 Cu1 Cu1 84.17(5) . 45_676 ?
N1 Cu1 Cu1 180.0 . 45_676 ?
C1 O1 Cu1 122.56(18) . . ?
O1 C1 O1 126.5(3) . 22_465 ?
O1 C1 C2 116.73(16) . . ?
O1 C1 C2 116.73(16) 22_465 . ?
C3 C2 C3 112.2(8) 22_465 . ?
C3 C2 C3A 30.4(6) 22_465 22_465 ?
C3 C2 C3A 104.1(4) . 22_465 ?
C3 C2 C1 123.9(4) 22_465 . ?
C3 C2 C1 123.9(4) . . ?
C3A C2 C1 123.7(3) . . ?
C3A C2 C1 123.7(3) 22_465 . ?
C2 C3 C4 125.1(7) . . ?
C2 C3 F1 114.7(8) . . ?
C4 C3 F1 115.2(8) . . ?
C5 C4 C3 121.1(8) . . ?
C5 C4 H4 119.4 . . ?
C3 C4 H4 119.4 . . ?
C4 C5 C4 114.3(8) 22_465 . ?
C4 C5 C4A 28.3(6) 22_465 22_465 ?
C4 C5 C4A 108.9(4) . 22_465 ?
C4A C5 C4A 118.3(7) 22_465 . ?
C4 C5 C6 122.8(4) 22_465 . ?
C4 C5 C6 122.8(4) . . ?
C4A C5 C6 120.9(4) 22_465 . ?
C4A C5 C6 120.9(4) . . ?
C7 C6 C7 117.9(4) . 10_656 ?
C7 C6 C5 121.03(19) . . ?
C7 C6 C5 121.03(19) 10_656 . ?
C6 C7 C6 122.1(4) . 7_665 ?
C6 C7 H7 119.0 . . ?
C6 C7 H7 119.0 7_665 . ?
C9 N1 C9 117.3(8) 26_556 . ?
C9A N1 Cu1 122.4(5) . . ?
C9A N1 Cu1 122.4(5) 3_556 . ?
C9 N1 Cu1 121.3(4) 26_556 . ?
C9 N1 Cu1 121.3(4) . . ?
F1A C3A C2 116.1(5) . . ?
F1A C3A C4A 118.0(6) . . ?
C2 C3A C4A 125.8(6) . . ?
C3A C4A C5 118.8(7) . . ?
C3A C4A H4A 120.6 . . ?
C5 C4A H4A 120.6 . . ?
C10A C8 C10A 117.1(10) . 3_556 ?
C10 C8 C10 116.7(8) 26_556 . ?
C10 C8 C8 121.6(4) 26_556 25_566 ?
C10 C8 C8 121.6(4) . 25_566 ?
N1 C9 C10 124.7(8) . . ?
N1 C9 H9 117.6 . . ?
C10 C9 H9 117.6 . . ?
C8 C10 C9 118.3(7) . . ?
C8 C10 H10 120.9 . . ?
C9 C10 H10 120.9 . . ?
N1 C9A C10A 125.7(10) . . ?
N1 C9A H9A 117.1 . . ?
C10A C9A H9A 117.1 . . ?
C8 C10A C9A 118.1(10) . . ?
C8 C10A H10A 120.9 . . ?
C9A C10A H10A 120.9 . . ?

loop_
_geom_bond_atom_site_label_1
_geom_bond_atom_site_label_2
_geom_bond_distance
_geom_bond_site_symmetry_2
_geom_bond_publ_flag
Cu1 O1 1.9752(17) 3_556 ?
Cu1 O1 1.9752(17) 28 ?
Cu1 O1 1.9752(17) 26_556 ?
Cu1 O1 1.9752(17) . ?
Cu1 N1 2.097(4) . ?
Cu1 Cu1 2.6174(9) 45_676 ?
O1 C1 1.241(2) . ?
C1 C2 1.507(5) . ?
C2 C3 1.325(8) 22_465 ?
C2 C3 1.325(8) . ?
C2 C3A 1.364(7) . ?
C2 C3A 1.364(7) 22_465 ?
F1 C3 1.392(10) . ?
C3 C4 1.370(10) . ?
C4 C5 1.349(8) . ?
C4 H4 0.9300 . ?
C5 C4A 1.379(7) 22_465 ?
C5 C4A 1.379(7) . ?
C5 C6 1.483(5) . ?
C6 C7 1.392(2) . ?
C6 C7 1.392(2) 10_656 ?
C7 H7 0.9300 . ?
N1 C9A 1.231(10) . ?
N1 C9A 1.231(10) 3_556 ?
N1 C9 1.247(8) 26_556 ?
N1 C9 1.247(8) . ?
F1A C3A 1.346(7) . ?
C3A C4A 1.373(8) . ?
C4A H4A 0.9300 . ?
C8 C10A 1.314(11) . ?
C8 C10A 1.314(11) 3_556 ?
C8 C10 1.348(9) 26_556 ?
C8 C10 1.348(9) . ?
C8 C8 1.477(10) 25_566 ?
C9 C10 1.401(10) . ?
C9 H9 0.9300 . ?
C10 H10 0.9300 . ?
C9A C10A 1.411(12) . ?
C9A H9A 0.9300 . ?
C10A H10A 0.9300 . ?

loop_
_geom_torsion_atom_site_label_1
_geom_torsion_atom_site_label_2
_geom_torsion_atom_site_label_3
_geom_torsion_atom_site_label_4
_geom_torsion
_geom_torsion_site_symmetry_1
_geom_torsion_site_symmetry_2
_geom_torsion_site_symmetry_3
_geom_torsion_site_symmetry_4
_geom_torsion_publ_flag
Cu1 O1 C1 O1 -0.10(8) . . . 22_465 ?
Cu1 O1 C1 C2 179.90(8) . . . . ?
O1 C1 C2 C3 -36.7(7) . . . 22_465 ?
O1 C1 C2 C3 143.3(7) 22_465 . . 22_465 ?
O1 C1 C2 C3 143.3(7) . . . . ?
O1 C1 C2 C3 -36.7(7) 22_465 . . . ?
O1 C1 C2 C3A 106.5(4) . . . . ?
O1 C1 C2 C3A -73.5(4) 22_465 . . . ?
O1 C1 C2 C3A -73.5(4) . . . 22_465 ?
O1 C1 C2 C3A 106.5(4) 22_465 . . 22_465 ?
C3 C2 C3 C4 4.9(9) 22_465 . . . ?
C1 C2 C3 C4 -175.1(9) . . . . ?
C3 C2 C3 F1 158.6(14) 22_465 . . . ?
C1 C2 C3 F1 -21.4(14) . . . . ?
C2 C3 C4 C5 -10.0(19) . . . . ?
F1 C3 C4 C5 -163.6(11) . . . . ?
C3 C4 C5 C4 4.5(8) . . . 22_465 ?
C3 C4 C5 C6 -175.5(8) . . . . ?
C4 C5 C6 C7 -173.8(6) 22_465 . . . ?
C4 C5 C6 C7 6.2(6) . . . . ?
C4A C5 C6 C7 -140.4(4) 22_465 . . . ?
C4A C5 C6 C7 39.6(4) . . . . ?
C4 C5 C6 C7 6.2(6) 22_465 . . 10_656 ?
C4 C5 C6 C7 -173.8(6) . . . 10_656 ?
C4A C5 C6 C7 39.6(4) 22_465 . . 10_656 ?
C4A C5 C6 C7 -140.4(4) . . . 10_656 ?
C7 C6 C7 C6 0.000(2) 10_656 . . 7_665 ?
C5 C6 C7 C6 180.000(1) . . . 7_665 ?
C3A C2 C3A F1A -175.9(9) 22_465 . . . ?
C1 C2 C3A F1A 4.1(9) . . . . ?
C3A C2 C3A C4A 1.5(6) 22_465 . . . ?
C1 C2 C3A C4A -178.5(6) . . . . ?
F1A C3A C4A C5 174.4(7) . . . . ?
C2 C3A C4A C5 -3.0(12) . . . . ?
C4A C5 C4A C3A 1.4(6) 22_465 . . . ?
C6 C5 C4A C3A -178.6(6) . . . . ?
C9 N1 C9 C10 0.000(3) 26_556 . . . ?
Cu1 N1 C9 C10 180.000(2) . . . . ?
C10 C8 C10 C9 0.000(3) 26_556 . . . ?
C8 C8 C10 C9 180.000(2) 25_566 . . . ?
N1 C9 C10 C8 0.000(3) . . . . ?
C9A N1 C9A C10A 0.0 3_556 . . . ?
Cu1 N1 C9A C10A 180.0 . . . . ?
C10A C8 C10A C9A 0.0 3_556 . . . ?
C8 C8 C10A C9A 180.0 25_566 . . . ?
N1 C9A C10A C8 0.0 . . . . ?
